data_1509798
loop_
_publ_author_name
'Williams, A.'

_publ_section_title
;
 Neutron powder diffraction study of silver subfluoride
;
_journal_name_full 'Journal of Physics: Condensed Matter'
_journal_page_first 2569
_journal_page_last 2574
_journal_paper_doi 10.1088/0953-8984/1/15/002
_journal_volume 1
_journal_year 1989
_chemical_formula_sum 'Ag2 F'
_space_group_IT_number 164
_symmetry_space_group_name_Hall '-P 3 2"'
_symmetry_space_group_name_H-M 'P -3 m 1'
_cell_angle_alpha 90
_cell_angle_beta 90
_cell_angle_gamma 120
_cell_formula_units_Z 1
_cell_length_a 2.97735
_cell_length_b 2.97735
_cell_length_c 5.688
_cell_volume 43.667
_citation_journal_id_ASTM JCOMEL
_cod_data_source_file silver2-3_66.cif
_cod_data_source_block Ag2F1
_cod_original_cell_volume 43.66666
_cod_original_formula_sum 'Ag2 F1'
_cod_database_code 1509798

loop_
_symmetry_equiv_pos_as_xyz
x,y,z
-y,x-y,z
-x+y,-x,z
y,x,-z
-x,-x+y,-z
x-y,-y,-z
-x,-y,-z
y,-x+y,-z
x-y,x,-z
-y,-x,z
x,x-y,z
-x+y,y,z

loop_
_atom_site_label
_atom_site_type_symbol
_atom_site_fract_x
_atom_site_fract_y
_atom_site_fract_z
_atom_site_occupancy
_atom_site_U_iso_or_equiv
F1 F-1 0 0 0 1 0.0
Ag1 Ag 0.6667 0.3333 0.3049 1 0.0
